data_4517489
loop_
_publ_author_name
'Zhang, Zhi-Hui'
'Lan, Jian-Hui'
'Yuan, Li-Yong'
'Sheng, Pan-Pan'
'He, Ming-Yang'
'Zheng, Li-Rong'
'Chen, Qun'
'Chai, Zhi-Fang'
'Gibson, John K.'
'Shi, Wei-Qun'

_publ_section_title
;
 Rational Construction of Porous Metal-Organic Frameworks for Uranium(VI)
 Extraction: The Strong Periodic Tendency with a Metal Node.
;
_journal_name_full 'ACS applied materials &amp; interfaces'
_journal_paper_doi 10.1021/acsami.0c02121
_journal_year 2020
_chemical_formula_sum 'C52 H67 Eu3 N2 O40'
_chemical_formula_weight 1815.95
_space_group_crystal_system triclinic
_space_group_IT_number 2
_space_group_name_Hall '-P 1'
_space_group_name_H-M_alt 'P -1'
_atom_sites_solution_hydrogens mixed
_audit_creation_method SHELXL-2014/6
_cell_angle_alpha 65.0400(10)
_cell_angle_beta 68.486(2)
_cell_angle_gamma 88.015(2)
_cell_formula_units_Z 1
_cell_length_a 11.6419(4)
_cell_length_b 12.2249(4)
_cell_length_c 13.5781(5)
_cell_measurement_reflns_used 9214
_cell_measurement_temperature 170(2)
_cell_measurement_theta_max 27.51
_cell_measurement_theta_min 3.08
_cell_volume 1613.29(10)
_computing_cell_refinement 'Bruker SAINT'
_computing_data_collection 'Bruker APEX2'
_computing_data_reduction 'Bruker SAINT'
_computing_molecular_graphics 'Bruker SHELXTL'
_computing_publication_material 'Bruker SHELXTL'
_computing_structure_refinement 'SHELXL-2014/6 (Sheldrick, 2014)'
_computing_structure_solution 'SHELXS-97 (Sheldrick 2008)'
_diffrn_ambient_temperature 170(2)
_diffrn_measured_fraction_theta_full 0.997
_diffrn_measured_fraction_theta_max 0.990
_diffrn_measurement_device_type 'Bruker APEX-II CCD'
_diffrn_measurement_method '\f and \w scans'
_diffrn_radiation_type MoK\a
_diffrn_radiation_wavelength 0.71073
_diffrn_reflns_av_R_equivalents 0.0278
_diffrn_reflns_av_unetI/netI 0.0249
_diffrn_reflns_Laue_measured_fraction_full 0.997
_diffrn_reflns_Laue_measured_fraction_max 0.990
_diffrn_reflns_limit_h_max 15
_diffrn_reflns_limit_h_min -15
_diffrn_reflns_limit_k_max 15
_diffrn_reflns_limit_k_min -15
_diffrn_reflns_limit_l_max 17
_diffrn_reflns_limit_l_min -17
_diffrn_reflns_number 30926
_diffrn_reflns_point_group_measured_fraction_full 0.997
_diffrn_reflns_point_group_measured_fraction_max 0.990
_diffrn_reflns_theta_full 25.242
_diffrn_reflns_theta_max 27.525
_diffrn_reflns_theta_min 2.839
_exptl_absorpt_coefficient_mu 2.986
_exptl_absorpt_correction_T_max 0.648
_exptl_absorpt_correction_T_min 0.546
_exptl_absorpt_correction_type multi-scan
_exptl_absorpt_process_details SADABS
_exptl_crystal_colour colorless
_exptl_crystal_density_diffrn 1.869
_exptl_crystal_description block
_exptl_crystal_F_000 902
_exptl_crystal_size_max 0.220
_exptl_crystal_size_mid 0.180
_exptl_crystal_size_min 0.160
_refine_diff_density_max 1.708
_refine_diff_density_min -0.873
_refine_diff_density_rms 0.147
_refine_ls_extinction_method none
_refine_ls_goodness_of_fit_ref 1.120
_refine_ls_hydrogen_treatment constr
_refine_ls_matrix_type full
_refine_ls_number_parameters 413
_refine_ls_number_reflns 7355
_refine_ls_number_restraints 0
_refine_ls_restrained_S_all 1.120
_refine_ls_R_factor_all 0.0376
_refine_ls_R_factor_gt 0.0304
_refine_ls_shift/su_max 0.000
_refine_ls_shift/su_mean 0.000
_refine_ls_structure_factor_coef Fsqd
_refine_ls_weighting_details 'w=1/[\s^2^(Fo^2^)+(0.0700P)^2^+1.0000P] where P=(Fo^2^+2Fc^2^)/3'
_refine_ls_weighting_scheme calc
_refine_ls_wR_factor_gt 0.0977
_refine_ls_wR_factor_ref 0.1033
_reflns_Friedel_coverage 0.000
_reflns_number_gt 6434
_reflns_number_total 7355
_reflns_threshold_expression 'I > 2\s(I)'
_cod_data_source_file am0c02121_si_002.cif
_cod_data_source_block Eu-MOF
_cod_database_code 4517489
_shelx_space_group_comment
; 
The symmetry employed for this shelxl refinement is uniquely defined 
by the following loop, which should always be used as a source of 
symmetry information in preference to the above space-group names. 
They are only intended as comments. 
;
_shelx_estimated_absorpt_t_min 0.560
_shelx_estimated_absorpt_t_max 0.647
_shelxl_version_number 2014/6

loop_
_space_group_symop_operation_xyz
'x, y, z'
'-x, -y, -z'

loop_
_atom_site_label
_atom_site_type_symbol
_atom_site_fract_x
_atom_site_fract_y
_atom_site_fract_z
_atom_site_U_iso_or_equiv
_atom_site_adp_type
_atom_site_occupancy
_atom_site_site_symmetry_order
_atom_site_calc_flag
_atom_site_refinement_flags_posn
_atom_site_refinement_flags_adp
_atom_site_refinement_flags_occupancy
_atom_site_disorder_assembly
_atom_site_disorder_group
Eu1 Eu 1.0000 1.0000 0.0000 0.00815(8) Uani 1 2 d S . P . .
Eu2 Eu 0.07106(2) 0.17022(2) 0.17286(2) 0.00999(7) Uani 1 1 d . . . . .
N1 N 0.7682(14) 0.3889(15) 0.259(2) 0.232(8) Uani 1 1 d . . . . .
H1A H 0.7539 0.3584 0.3371 0.279 Uiso 1 1 calc R U . . .
H1B H 0.8297 0.3515 0.2270 0.279 Uiso 1 1 calc R U . . .
O1 O 0.7845(3) 0.9538(3) 0.0757(3) 0.0276(7) Uani 1 1 d . . . . .
O2 O 0.7906(3) 0.8074(3) 0.0197(2) 0.0187(6) Uani 1 1 d . . . . .
O3 O 0.4186(3) 1.1303(3) 0.1910(3) 0.0221(6) Uani 1 1 d . . . . .
H3 H 0.3854 1.1938 0.1840 0.033 Uiso 0.5 1 calc R U P . .
O4 O 0.2360(3) 1.0556(2) 0.2079(3) 0.0182(6) Uani 1 1 d . . . . .
O5 O 0.3578(3) 0.3286(3) 0.1900(3) 0.0298(8) Uani 1 1 d . . . . .
O6 O 0.2369(3) 0.3233(2) 0.0983(3) 0.0206(6) Uani 1 1 d . . . . .
O7 O 0.0239(3) 0.6688(2) -0.0559(3) 0.0184(6) Uani 1 1 d . . . . .
O8 O 0.0660(2) 0.8429(2) -0.0573(2) 0.0134(5) Uani 1 1 d . . . . .
O9 O 0.0273(3) -0.0308(2) 0.1877(3) 0.0196(6) Uani 1 1 d . . . . .
O10 O -0.0384(3) -0.1892(3) 0.1789(3) 0.0282(7) Uani 1 1 d . . . . .
O11 O -0.0603(3) -0.1290(3) 0.6294(2) 0.0205(6) Uani 1 1 d . . . . .
O12 O 0.0015(3) -0.3010(3) 0.7234(3) 0.0247(7) Uani 1 1 d . . . . .
O13 O -0.1448(3) 0.0971(4) 0.3036(3) 0.0394(9) Uani 1 1 d . . . . .
H13A H -0.1619 0.0811 0.3728 0.059 Uiso 1 1 d R U . . .
H13B H -0.1895 0.0664 0.2845 0.059 Uiso 1 1 d R U . . .
O17 O 0.675(3) 0.260(3) 0.495(3) 0.489(18) Uiso 1 1 d . . . . .
H17A H 0.6973 0.2936 0.5269 0.733 Uiso 1 1 d R U . . .
H17B H 0.7177 0.2151 0.4702 0.733 Uiso 1 1 d R U . . .
O18 O 0.6674(17) 0.462(3) 0.530(3) 0.430(18) Uani 1 1 d . . . . .
H18A H 0.7150 0.4733 0.5583 0.645 Uiso 1 1 d R U . . .
H18B H 0.6857 0.4256 0.4893 0.645 Uiso 1 1 d R U . . .
O14 O 0.7633(9) 0.9962(9) 0.5360(9) 0.064(2) Uiso 0.5 1 d . . P A 1
H14A H 0.8231 1.0384 0.5269 0.096 Uiso 0.5 1 d R U P A 1
H14B H 0.7684 0.9274 0.5402 0.096 Uiso 0.5 1 d R U P A 1
O15 O 0.686(3) 0.004(3) 0.419(3) 0.252(14) Uiso 0.5 1 d . . P B 2
H15A H 0.6421 0.0570 0.4039 0.378 Uiso 0.5 1 d R U P B 2
H15B H 0.6821 -0.0558 0.4067 0.378 Uiso 0.5 1 d R U P B 2
O16 O 0.6956(13) 0.9629(13) 0.2968(12) 0.100(4) Uiso 0.5 1 d . . P C 3
H16A H 0.7168 0.8955 0.3242 0.150 Uiso 0.5 1 d R U P C 3
H16B H 0.7403 1.0253 0.2762 0.150 Uiso 0.5 1 d R U P C 3
O21 O 0.483(4) 0.025(4) 0.420(4) 0.35(2) Uiso 0.5 1 d . . P D 6
H21A H 0.4661 0.0861 0.4301 0.521 Uiso 0.5 1 d R U P D 6
H21B H 0.4316 -0.0370 0.4556 0.521 Uiso 0.5 1 d R U P D 6
C1 C 0.7329(3) 0.8733(3) 0.0646(3) 0.0140(7) Uani 1 1 d . . . . .
C2 C 0.5936(3) 0.8621(3) 0.1063(3) 0.0118(7) Uani 1 1 d . . . . .
C3 C 0.5343(3) 0.9488(3) 0.1416(3) 0.0138(7) Uani 1 1 d . . . . .
H3A H 0.5807 1.0059 0.1483 0.017 Uiso 1 1 calc R U . . .
C4 C 0.4081(3) 0.9513(3) 0.1665(3) 0.0120(7) Uani 1 1 d . . . . .
C5 C 0.3402(3) 0.8672(3) 0.1574(3) 0.0145(7) Uani 1 1 d . . . . .
H5 H 0.2533 0.8686 0.1760 0.017 Uiso 1 1 calc R U . . .
C6 C 0.3976(3) 0.7805(3) 0.1212(3) 0.0125(7) Uani 1 1 d . . . . .
C7 C 0.5254(3) 0.7787(3) 0.0965(3) 0.0119(7) Uani 1 1 d . . . . .
H7 H 0.5659 0.7200 0.0727 0.014 Uiso 1 1 calc R U . . .
C8 C 0.3460(4) 1.0514(3) 0.1922(3) 0.0139(7) Uani 1 1 d . . . . .
C9 C 0.3250(3) 0.7004(3) 0.1009(3) 0.0140(7) Uani 1 1 d . . . . .
C10 C 0.3416(4) 0.5786(3) 0.1288(4) 0.0164(8) Uani 1 1 d . . . . .
H10 H 0.4006 0.5444 0.1624 0.020 Uiso 1 1 calc R U . . .
C11 C 0.2715(4) 0.5069(3) 0.1073(4) 0.0158(8) Uani 1 1 d . . . . .
C12 C 0.1841(4) 0.5557(3) 0.0602(4) 0.0164(8) Uani 1 1 d . . . . .
H12 H 0.1346 0.5056 0.0487 0.020 Uiso 1 1 calc R U . . .
C13 C 0.1678(3) 0.6773(3) 0.0294(3) 0.0136(7) Uani 1 1 d . . . . .
C14 C 0.2387(3) 0.7491(3) 0.0498(3) 0.0137(7) Uani 1 1 d . . . . .
H14 H 0.2282 0.8323 0.0287 0.016 Uiso 1 1 calc R U . . .
C15 C 0.2893(4) 0.3770(4) 0.1344(4) 0.0172(8) Uani 1 1 d . . . . .
C16 C 0.0802(3) 0.7322(3) -0.0297(3) 0.0135(7) Uani 1 1 d . . . . .
C17 C -0.0069(3) -0.1443(3) 0.2341(3) 0.0119(7) Uani 1 1 d . . . . .
C18 C -0.0048(4) -0.2265(3) 0.3511(3) 0.0137(7) Uani 1 1 d . . . . .
C19 C -0.0090(4) -0.1846(3) 0.4334(3) 0.0160(8) Uani 1 1 d . . . . .
H19 H -0.0095 -0.1006 0.4149 0.019 Uiso 1 1 calc R U . . .
C20 C -0.0126(4) -0.2682(3) 0.5426(3) 0.0177(8) Uani 1 1 d . . . . .
C21 C -0.0080(4) -0.3913(3) 0.5681(3) 0.0203(9) Uani 1 1 d . . . . .
H21 H -0.0083 -0.4469 0.6426 0.024 Uiso 1 1 calc R U . . .
C22 C -0.0028(4) -0.4341(3) 0.4858(4) 0.0199(8) Uani 1 1 d . . . . .
C23 C -0.0029(4) -0.3496(3) 0.3790(3) 0.0182(8) Uani 1 1 d . . . . .
H23 H -0.0017 -0.3767 0.3226 0.022 Uiso 1 1 calc R U . . .
C24 C -0.0234(4) -0.2293(3) 0.6364(3) 0.0173(8) Uani 1 1 d . . . . .
C25 C 0.648(2) 0.3552(19) 0.2481(19) 0.211(9) Uiso 1 1 d . . . . .
H25A H 0.5763 0.3460 0.3188 0.316 Uiso 1 1 d R U . . .
H25B H 0.6471 0.2805 0.2379 0.316 Uiso 1 1 d R U . . .
H25C H 0.6435 0.4242 0.1790 0.316 Uiso 1 1 d R U . . .
C26 C 0.8124(11) 0.5166(11) 0.2043(10) 0.104(3) Uiso 1 1 d . . . . .
H26A H 0.8937 0.5262 0.2081 0.156 Uiso 1 1 d R U . . .
H26B H 0.7526 0.5528 0.2501 0.156 Uiso 1 1 d R U . . .
H26C H 0.8207 0.5577 0.1220 0.156 Uiso 1 1 d R U . . .
O19 O 0.609(8) 0.574(9) 0.365(7) 1.16(9) Uiso 1 1 d . . . . .
H19A H 0.6418 0.5269 0.3380 1.739 Uiso 1 1 d R U . . .
H19B H 0.6506 0.6334 0.3553 1.739 Uiso 1 1 d R U . . .
O20 O 0.6583(11) 0.6400(19) 0.481(3) 0.52(3) Uani 1 1 d . . . . .
H20A H 0.6361 0.6306 0.5494 0.779 Uiso 1 1 d R U . . .
H20B H 0.6212 0.6789 0.4394 0.779 Uiso 1 1 d R U . . .
O22 O 0.660(2) 0.775(3) 0.510(2) 0.375(13) Uiso 1 1 d . . . . .
H22A H 0.6727 0.7132 0.5588 0.562 Uiso 1 1 d R U . . .
H22B H 0.6581 0.8394 0.5165 0.562 Uiso 1 1 d R U . . .

loop_
_atom_site_aniso_label
_atom_site_aniso_U_11
_atom_site_aniso_U_22
_atom_site_aniso_U_33
_atom_site_aniso_U_23
_atom_site_aniso_U_13
_atom_site_aniso_U_12
Eu1 0.01090(13) 0.00665(13) 0.00822(13) -0.00322(10) -0.00529(10) 0.00280(9)
Eu2 0.01563(11) 0.00756(10) 0.01261(11) -0.00714(8) -0.00862(8) 0.00413(7)
N1 0.159(13) 0.191(15) 0.39(3) -0.129(17) -0.153(16) 0.049(11)
O1 0.0154(14) 0.0212(15) 0.054(2) -0.0209(15) -0.0161(14) 0.0008(12)
O2 0.0150(13) 0.0239(15) 0.0164(14) -0.0094(12) -0.0053(11) 0.0081(12)
O3 0.0288(16) 0.0146(13) 0.0402(18) -0.0196(13) -0.0233(14) 0.0113(12)
O4 0.0206(14) 0.0138(13) 0.0256(15) -0.0117(12) -0.0118(12) 0.0105(11)
O5 0.0436(19) 0.0168(14) 0.056(2) -0.0228(15) -0.0409(18) 0.0179(14)
O6 0.0275(15) 0.0098(12) 0.0360(17) -0.0119(12) -0.0224(13) 0.0046(11)
O7 0.0280(15) 0.0115(12) 0.0290(15) -0.0115(12) -0.0223(13) 0.0056(11)
O8 0.0160(13) 0.0086(12) 0.0214(14) -0.0082(11) -0.0119(11) 0.0055(10)
O9 0.0373(17) 0.0067(12) 0.0190(14) -0.0025(11) -0.0187(13) 0.0000(12)
O10 0.060(2) 0.0114(13) 0.0177(15) -0.0022(12) -0.0246(15) -0.0041(14)
O11 0.0403(18) 0.0133(13) 0.0171(14) -0.0106(12) -0.0168(13) 0.0102(12)
O12 0.052(2) 0.0163(14) 0.0203(15) -0.0134(13) -0.0244(15) 0.0155(14)
O13 0.0256(17) 0.065(3) 0.0268(18) -0.0276(18) 0.0008(14) -0.0096(17)
O18 0.187(18) 0.40(3) 0.50(4) -0.04(3) -0.11(2) 0.094(19)
C1 0.0153(18) 0.0106(16) 0.0135(17) -0.0015(14) -0.0074(14) 0.0006(14)
C2 0.0140(17) 0.0096(16) 0.0134(17) -0.0058(14) -0.0061(14) 0.0027(14)
C3 0.0150(18) 0.0087(16) 0.0225(19) -0.0084(15) -0.0107(15) 0.0031(14)
C4 0.0153(17) 0.0085(16) 0.0141(17) -0.0061(14) -0.0063(14) 0.0024(14)
C5 0.0126(17) 0.0107(16) 0.0222(19) -0.0078(15) -0.0082(15) 0.0015(14)
C6 0.0159(17) 0.0089(16) 0.0177(18) -0.0057(14) -0.0120(15) 0.0031(14)
C7 0.0148(17) 0.0093(16) 0.0144(17) -0.0067(14) -0.0071(14) 0.0034(14)
C8 0.0210(19) 0.0095(16) 0.0143(17) -0.0049(14) -0.0109(15) 0.0042(14)
C9 0.0143(17) 0.0121(17) 0.0196(19) -0.0094(15) -0.0079(15) 0.0021(14)
C10 0.0192(19) 0.0127(17) 0.026(2) -0.0103(16) -0.0165(16) 0.0066(15)
C11 0.0179(18) 0.0093(16) 0.028(2) -0.0108(16) -0.0135(16) 0.0046(14)
C12 0.0195(19) 0.0124(17) 0.027(2) -0.0117(16) -0.0157(16) 0.0044(15)
C13 0.0157(18) 0.0102(16) 0.0199(19) -0.0068(15) -0.0120(15) 0.0025(14)
C14 0.0130(17) 0.0076(16) 0.025(2) -0.0082(15) -0.0106(15) 0.0039(13)
C15 0.0186(19) 0.0123(18) 0.030(2) -0.0122(17) -0.0161(17) 0.0059(15)
C16 0.0161(18) 0.0116(16) 0.0199(19) -0.0103(15) -0.0108(15) 0.0059(14)
C17 0.0167(17) 0.0093(16) 0.0118(17) -0.0061(14) -0.0062(14) 0.0035(14)
C18 0.0188(18) 0.0092(16) 0.0150(18) -0.0049(14) -0.0090(15) 0.0029(14)
C19 0.027(2) 0.0095(16) 0.0140(18) -0.0053(15) -0.0101(16) 0.0030(15)
C20 0.031(2) 0.0109(17) 0.0148(18) -0.0059(15) -0.0128(17) 0.0033(16)
C21 0.041(2) 0.0117(17) 0.0119(18) -0.0056(15) -0.0143(18) 0.0060(17)
C22 0.037(2) 0.0098(19) 0.018(2) -0.0078(16) -0.0147(18) 0.0048(17)
C23 0.035(2) 0.0113(17) 0.0122(18) -0.0074(15) -0.0107(17) 0.0041(16)
C24 0.032(2) 0.0096(16) 0.0131(18) -0.0052(15) -0.0110(16) 0.0003(16)
O20 0.065(7) 0.24(2) 0.93(6) -0.14(3) 0.015(16) 0.013(9)

loop_
_atom_type_symbol
_atom_type_description
_atom_type_scat_dispersion_real
_atom_type_scat_dispersion_imag
_atom_type_scat_source
C C 0.0033 0.0016 'International Tables Vol C Tables 4.2.6.8 and 6.1.1.4'
H H 0.0000 0.0000 'International Tables Vol C Tables 4.2.6.8 and 6.1.1.4'
N N 0.0061 0.0033 'International Tables Vol C Tables 4.2.6.8 and 6.1.1.4'
O O 0.0106 0.0060 'International Tables Vol C Tables 4.2.6.8 and 6.1.1.4'
Eu Eu -0.1578 3.6682 'International Tables Vol C Tables 4.2.6.8 and 6.1.1.4'

loop_
_geom_angle_atom_site_label_1
_geom_angle_atom_site_label_2
_geom_angle_atom_site_label_3
_geom_angle
_geom_angle_site_symmetry_1
_geom_angle_site_symmetry_3
_geom_angle_publ_flag
O1 Eu1 O1 180.0 2_775 . ?
O1 Eu1 O8 101.89(10) 2_775 2_675 ?
O1 Eu1 O8 78.11(10) . 2_675 ?
O1 Eu1 O8 78.11(10) 2_775 1_655 ?
O1 Eu1 O8 101.89(10) . 1_655 ?
O8 Eu1 O8 180.0 2_675 1_655 ?
O1 Eu1 O10 78.32(12) 2_775 2_665 ?
O1 Eu1 O10 101.68(12) . 2_665 ?
O8 Eu1 O10 72.09(10) 2_675 2_665 ?
O8 Eu1 O10 107.91(10) 1_655 2_665 ?
O1 Eu1 O10 101.68(12) 2_775 1_665 ?
O1 Eu1 O10 78.32(12) . 1_665 ?
O8 Eu1 O10 107.91(10) 2_675 1_665 ?
O8 Eu1 O10 72.09(10) 1_655 1_665 ?
O10 Eu1 O10 180.00(12) 2_665 1_665 ?
O1 Eu1 O9 99.09(11) 2_775 2_665 ?
O1 Eu1 O9 80.91(11) . 2_665 ?
O8 Eu1 O9 113.01(9) 2_675 2_665 ?
O8 Eu1 O9 66.99(9) 1_655 2_665 ?
O10 Eu1 O9 51.46(9) 2_665 2_665 ?
O10 Eu1 O9 128.54(9) 1_665 2_665 ?
O1 Eu1 O9 80.91(11) 2_775 1_665 ?
O1 Eu1 O9 99.09(11) . 1_665 ?
O8 Eu1 O9 66.99(9) 2_675 1_665 ?
O8 Eu1 O9 113.01(9) 1_655 1_665 ?
O10 Eu1 O9 128.54(9) 2_665 1_665 ?
O10 Eu1 O9 51.46(9) 1_665 1_665 ?
O9 Eu1 O9 180.0 2_665 1_665 ?
O1 Eu1 C17 91.21(12) 2_775 1_665 ?
O1 Eu1 C17 88.79(12) . 1_665 ?
O8 Eu1 C17 87.76(9) 2_675 1_665 ?
O8 Eu1 C17 92.24(9) 1_655 1_665 ?
O10 Eu1 C17 154.52(9) 2_665 1_665 ?
O10 Eu1 C17 25.48(9) 1_665 1_665 ?
O9 Eu1 C17 154.01(9) 2_665 1_665 ?
O9 Eu1 C17 25.99(9) 1_665 1_665 ?
O1 Eu1 C17 88.79(12) 2_775 2_665 ?
O1 Eu1 C17 91.21(12) . 2_665 ?
O8 Eu1 C17 92.24(9) 2_675 2_665 ?
O8 Eu1 C17 87.76(9) 1_655 2_665 ?
O10 Eu1 C17 25.48(9) 2_665 2_665 ?
O10 Eu1 C17 154.52(9) 1_665 2_665 ?
O9 Eu1 C17 25.99(9) 2_665 2_665 ?
O9 Eu1 C17 154.01(9) 1_665 2_665 ?
C17 Eu1 C17 180.0(2) 1_665 2_665 ?
O1 Eu1 C1 19.79(10) 2_775 2_775 ?
O1 Eu1 C1 160.21(10) . 2_775 ?
O8 Eu1 C1 82.34(9) 2_675 2_775 ?
O8 Eu1 C1 97.66(9) 1_655 2_775 ?
O10 Eu1 C1 74.88(10) 2_665 2_775 ?
O10 Eu1 C1 105.12(10) 1_665 2_775 ?
O9 Eu1 C1 109.93(10) 2_665 2_775 ?
O9 Eu1 C1 70.07(10) 1_665 2_775 ?
C17 Eu1 C1 87.39(10) 1_665 2_775 ?
C17 Eu1 C1 92.61(10) 2_665 2_775 ?
O1 Eu1 Eu2 74.19(8) 2_775 1_665 ?
O1 Eu1 Eu2 105.80(8) . 1_665 ?
O8 Eu1 Eu2 39.54(6) 2_675 1_665 ?
O8 Eu1 Eu2 140.46(6) 1_655 1_665 ?
O10 Eu1 Eu2 93.56(6) 2_665 1_665 ?
O10 Eu1 Eu2 86.44(6) 1_665 1_665 ?
O9 Eu1 Eu2 144.75(6) 2_665 1_665 ?
O9 Eu1 Eu2 35.25(6) 1_665 1_665 ?
C17 Eu1 Eu2 61.10(7) 1_665 1_665 ?
C17 Eu1 Eu2 118.90(7) 2_665 1_665 ?
C1 Eu1 Eu2 55.70(7) 2_775 1_665 ?
O6 Eu2 O4 77.36(9) . 1_545 ?
O6 Eu2 O13 144.18(11) . . ?
O4 Eu2 O13 122.09(12) 1_545 . ?
O6 Eu2 O2 71.85(10) . 2_665 ?
O4 Eu2 O2 75.60(10) 1_545 2_665 ?
O13 Eu2 O2 138.40(11) . 2_665 ?
O6 Eu2 O9 141.24(10) . . ?
O4 Eu2 O9 71.48(10) 1_545 . ?
O13 Eu2 O9 73.86(12) . . ?
O2 Eu2 O9 78.44(10) 2_665 . ?
O6 Eu2 O11 86.64(10) . 2_556 ?
O4 Eu2 O11 71.41(10) 1_545 2_556 ?
O13 Eu2 O11 74.09(11) . 2_556 ?
O2 Eu2 O11 143.81(10) 2_665 2_556 ?
O9 Eu2 O11 104.20(9) . 2_556 ?
O6 Eu2 O7 85.96(9) . 2_565 ?
O4 Eu2 O7 155.72(10) 1_545 2_565 ?
O13 Eu2 O7 81.51(12) . 2_565 ?
O2 Eu2 O7 82.55(10) 2_665 2_565 ?
O9 Eu2 O7 114.57(9) . 2_565 ?
O11 Eu2 O7 125.60(9) 2_556 2_565 ?
O6 Eu2 O12 72.72(11) . 2_556 ?
O4 Eu2 O12 116.93(10) 1_545 2_556 ?
O13 Eu2 O12 71.56(12) . 2_556 ?
O2 Eu2 O12 138.21(10) 2_665 2_556 ?
O9 Eu2 O12 142.73(11) . 2_556 ?
O11 Eu2 O12 52.89(9) 2_556 2_556 ?
O7 Eu2 O12 73.52(9) 2_565 2_556 ?
O6 Eu2 O8 125.24(9) . 2_565 ?
O4 Eu2 O8 128.63(8) 1_545 2_565 ?
O13 Eu2 O8 68.89(10) . 2_565 ?
O2 Eu2 O8 71.33(9) 2_665 2_565 ?
O9 Eu2 O8 64.25(9) . 2_565 ?
O11 Eu2 O8 142.95(10) 2_556 2_565 ?
O7 Eu2 O8 50.34(8) 2_565 2_565 ?
O12 Eu2 O8 113.99(9) 2_556 2_565 ?
O6 Eu2 C24 77.38(11) . 2_556 ?
O4 Eu2 C24 93.63(11) 1_545 2_556 ?
O13 Eu2 C24 71.98(12) . 2_556 ?
O2 Eu2 C24 148.91(11) 2_665 2_556 ?
O9 Eu2 C24 126.29(10) . 2_556 ?
O11 Eu2 C24 26.41(10) 2_556 2_556 ?
O7 Eu2 C24 99.86(10) 2_565 2_556 ?
O12 Eu2 C24 26.54(10) 2_556 2_556 ?
O8 Eu2 C24 133.30(10) 2_565 2_556 ?
O6 Eu2 C16 106.86(10) . 2_565 ?
O4 Eu2 C16 149.11(9) 1_545 2_565 ?
O13 Eu2 C16 72.56(12) . 2_565 ?
O2 Eu2 C16 76.86(10) 2_665 2_565 ?
O9 Eu2 C16 89.56(10) . 2_565 ?
O11 Eu2 C16 138.48(10) 2_556 2_565 ?
O7 Eu2 C16 25.02(9) 2_565 2_565 ?
O12 Eu2 C16 93.03(10) 2_556 2_565 ?
O8 Eu2 C16 25.38(9) 2_565 2_565 ?
C24 Eu2 C16 117.24(11) 2_556 2_565 ?
O6 Eu2 Eu1 126.72(7) . 1_445 ?
O4 Eu2 Eu1 94.22(6) 1_545 1_445 ?
O13 Eu2 Eu1 84.47(8) . 1_445 ?
O2 Eu2 Eu1 55.27(7) 2_665 1_445 ?
O9 Eu2 Eu1 37.22(7) . 1_445 ?
O11 Eu2 Eu1 140.74(7) 2_556 1_445 ?
O7 Eu2 Eu1 81.65(6) 2_565 1_445 ?
O12 Eu2 Eu1 147.49(8) 2_556 1_445 ?
O8 Eu2 Eu1 34.44(5) 2_565 1_445 ?
C24 Eu2 Eu1 155.79(8) 2_556 1_445 ?
C16 Eu2 Eu1 58.18(7) 2_565 1_445 ?
C26 N1 C25 115.4(15) . . ?
C26 N1 H1A 108.4 . . ?
C25 N1 H1A 108.4 . . ?
C26 N1 H1B 108.4 . . ?
C25 N1 H1B 108.4 . . ?
H1A N1 H1B 107.5 . . ?
C1 O1 Eu1 121.5(3) . . ?
C1 O2 Eu2 137.9(3) . 2_665 ?
C8 O3 H3 109.5 . . ?
C8 O4 Eu2 150.2(2) . 1_565 ?
C15 O6 Eu2 139.4(3) . . ?
C16 O7 Eu2 99.2(2) . 2_565 ?
C16 O8 Eu1 149.7(3) . 1_455 ?
C16 O8 Eu2 90.1(2) . 2_565 ?
Eu1 O8 Eu2 106.02(9) 1_455 2_565 ?
C17 O9 Eu2 159.3(3) . . ?
C17 O9 Eu1 91.8(2) . 1_445 ?
Eu2 O9 Eu1 107.53(10) . 1_445 ?
C17 O10 Eu1 97.2(2) . 1_445 ?
C24 O11 Eu2 93.2(2) . 2_556 ?
C24 O12 Eu2 92.2(2) . 2_556 ?
Eu2 O13 H13A 116.1 . . ?
Eu2 O13 H13B 118.7 . . ?
H13A O13 H13B 121.3 . . ?
H17A O17 H17B 121.4 . . ?
H18A O18 H18B 121.4 . . ?
H14A O14 H14B 121.4 . . ?
H15A O15 H15B 121.4 . . ?
H16A O16 H16B 121.4 . . ?
H21A O21 H21B 121.4 . . ?
O2 C1 O1 124.1(4) . . ?
O2 C1 C2 120.1(3) . . ?
O1 C1 C2 115.7(3) . . ?
C7 C2 C3 119.9(3) . . ?
C7 C2 C1 121.5(3) . . ?
C3 C2 C1 118.0(3) . . ?
C4 C3 C2 119.9(3) . . ?
C4 C3 H3A 120.0 . . ?
C2 C3 H3A 120.0 . . ?
C3 C4 C5 120.0(3) . . ?
C3 C4 C8 120.5(3) . . ?
C5 C4 C8 119.3(3) . . ?
C4 C5 C6 121.2(3) . . ?
C4 C5 H5 119.4 . . ?
C6 C5 H5 119.4 . . ?
C5 C6 C7 118.4(3) . . ?
C5 C6 C9 119.6(3) . . ?
C7 C6 C9 121.8(3) . . ?
C2 C7 C6 120.7(3) . . ?
C2 C7 H7 119.7 . . ?
C6 C7 H7 119.7 . . ?
O4 C8 O3 125.5(3) . . ?
O4 C8 C4 119.4(3) . . ?
O3 C8 C4 115.0(3) . . ?
C10 C9 C14 118.8(3) . . ?
C10 C9 C6 122.2(3) . . ?
C14 C9 C6 119.0(3) . . ?
C9 C10 C11 120.1(3) . . ?
C9 C10 H10 120.0 . . ?
C11 C10 H10 120.0 . . ?
C12 C11 C10 120.1(3) . . ?
C12 C11 C15 118.8(3) . . ?
C10 C11 C15 121.1(3) . . ?
C11 C12 C13 120.8(3) . . ?
C11 C12 H12 119.6 . . ?
C13 C12 H12 119.6 . . ?
C12 C13 C14 119.0(3) . . ?
C12 C13 C16 120.7(3) . . ?
C14 C13 C16 120.2(3) . . ?
C13 C14 C9 121.1(3) . . ?
C13 C14 H14 119.4 . . ?
C9 C14 H14 119.4 . . ?
O6 C15 O5 123.7(4) . . ?
O6 C15 C11 117.8(4) . . ?
O5 C15 C11 118.5(3) . . ?
O7 C16 O8 120.2(3) . . ?
O7 C16 C13 119.6(3) . . ?
O8 C16 C13 120.2(3) . . ?
O7 C16 Eu2 55.82(19) . 2_565 ?
O8 C16 Eu2 64.56(19) . 2_565 ?
C13 C16 Eu2 171.7(3) . 2_565 ?
O10 C17 O9 119.5(3) . . ?
O10 C17 C18 119.2(3) . . ?
O9 C17 C18 121.2(3) . . ?
O10 C17 Eu1 57.31(19) . 1_445 ?
O9 C17 Eu1 62.21(19) . 1_445 ?
C18 C17 Eu1 175.0(2) . 1_445 ?
C23 C18 C19 120.0(3) . . ?
C23 C18 C17 117.6(3) . . ?
C19 C18 C17 122.4(3) . . ?
C20 C19 C18 118.7(3) . . ?
C20 C19 H19 120.6 . . ?
C18 C19 H19 120.6 . . ?
C19 C20 C21 120.5(3) . . ?
C19 C20 C24 121.0(3) . . ?
C21 C20 C24 118.5(3) . . ?
C20 C21 C22 121.3(4) . . ?
C20 C21 H21 119.4 . . ?
C22 C21 H21 119.4 . . ?
C23 C22 C21 117.1(3) . . ?
C23 C22 C22 122.2(4) . 2_546 ?
C21 C22 C22 120.7(4) . 2_546 ?
C22 C23 C18 122.4(3) . . ?
C22 C23 H23 118.8 . . ?
C18 C23 H23 118.8 . . ?
O11 C24 O12 121.5(3) . . ?
O11 C24 C20 120.0(3) . . ?
O12 C24 C20 118.5(3) . . ?
O11 C24 Eu2 60.40(19) . 2_556 ?
O12 C24 Eu2 61.26(19) . 2_556 ?
C20 C24 Eu2 173.6(3) . 2_556 ?
N1 C25 H25A 108.5 . . ?
N1 C25 H25B 113.7 . . ?
H25A C25 H25B 109.5 . . ?
N1 C25 H25C 106.1 . . ?
H25A C25 H25C 109.5 . . ?
H25B C25 H25C 109.5 . . ?
N1 C26 H26A 108.0 . . ?
N1 C26 H26B 107.3 . . ?
H26A C26 H26B 109.5 . . ?
N1 C26 H26C 113.0 . . ?
H26A C26 H26C 109.5 . . ?
H26B C26 H26C 109.5 . . ?
H19A O19 H19B 121.4 . . ?
H20A O20 H20B 121.4 . . ?
H22A O22 H22B 121.4 . . ?

loop_
_geom_bond_atom_site_label_1
_geom_bond_atom_site_label_2
_geom_bond_distance
_geom_bond_site_symmetry_2
_geom_bond_publ_flag
Eu1 O1 2.321(3) 2_775 ?
Eu1 O1 2.321(3) . ?
Eu1 O8 2.367(2) 2_675 ?
Eu1 O8 2.367(2) 1_655 ?
Eu1 O10 2.446(3) 2_665 ?
Eu1 O10 2.446(3) 1_665 ?
Eu1 O9 2.552(3) 2_665 ?
Eu1 O9 2.552(3) 1_665 ?
Eu1 C17 2.883(4) 1_665 ?
Eu1 C17 2.883(4) 2_665 ?
Eu1 C1 3.166(4) 2_775 ?
Eu1 Eu2 4.02363(18) 1_665 ?
Eu2 O6 2.339(3) . ?
Eu2 O4 2.409(3) 1_545 ?
Eu2 O13 2.410(3) . ?
Eu2 O2 2.417(3) 2_665 ?
Eu2 O9 2.435(3) . ?
Eu2 O11 2.469(3) 2_556 ?
Eu2 O7 2.473(3) 2_565 ?
Eu2 O12 2.487(3) 2_556 ?
Eu2 O8 2.665(3) 2_565 ?
Eu2 C24 2.835(4) 2_556 ?
Eu2 C16 2.951(4) 2_565 ?
Eu2 Eu1 4.02360(18) 1_445 ?
N1 C26 1.432(16) . ?
N1 C25 1.55(2) . ?
N1 H1A 0.9100 . ?
N1 H1B 0.9100 . ?
O1 C1 1.258(5) . ?
O2 C1 1.245(5) . ?
O2 Eu2 2.417(3) 2_665 ?
O3 C8 1.294(5) . ?
O3 H3 0.8400 . ?
O4 C8 1.222(5) . ?
O4 Eu2 2.409(3) 1_565 ?
O5 C15 1.261(5) . ?
O6 C15 1.249(5) . ?
O7 C16 1.264(4) . ?
O7 Eu2 2.473(3) 2_565 ?
O8 C16 1.265(4) . ?
O8 Eu1 2.367(2) 1_455 ?
O8 Eu2 2.665(3) 2_565 ?
O9 C17 1.264(4) . ?
O9 Eu1 2.552(3) 1_445 ?
O10 C17 1.250(4) . ?
O10 Eu1 2.446(3) 1_445 ?
O11 C24 1.263(5) . ?
O11 Eu2 2.468(3) 2_556 ?
O12 C24 1.267(5) . ?
O12 Eu2 2.487(3) 2_556 ?
O13 H13A 0.8203 . ?
O13 H13B 0.8203 . ?
O17 H17A 0.8200 . ?
O17 H17B 0.8200 . ?
O18 H18A 0.8200 . ?
O18 H18B 0.8200 . ?
O14 H14A 0.8205 . ?
O14 H14B 0.8204 . ?
O15 H15A 0.8200 . ?
O15 H15B 0.8200 . ?
O16 H16A 0.8200 . ?
O16 H16B 0.8201 . ?
O21 H21A 0.8200 . ?
O21 H21B 0.8200 . ?
C1 C2 1.500(5) . ?
C2 C7 1.392(5) . ?
C2 C3 1.401(5) . ?
C3 C4 1.383(5) . ?
C3 H3A 0.9500 . ?
C4 C5 1.390(5) . ?
C4 C8 1.503(5) . ?
C5 C6 1.400(5) . ?
C5 H5 0.9500 . ?
C6 C7 1.402(5) . ?
C6 C9 1.485(5) . ?
C7 H7 0.9500 . ?
C9 C10 1.399(5) . ?
C9 C14 1.403(5) . ?
C10 C11 1.400(5) . ?
C10 H10 0.9500 . ?
C11 C12 1.384(5) . ?
C11 C15 1.497(5) . ?
C12 C13 1.391(5) . ?
C12 H12 0.9500 . ?
C13 C14 1.397(5) . ?
C13 C16 1.494(5) . ?
C14 H14 0.9500 . ?
C16 Eu2 2.951(4) 2_565 ?
C17 C18 1.487(5) . ?
C17 Eu1 2.883(4) 1_445 ?
C18 C23 1.391(5) . ?
C18 C19 1.397(5) . ?
C19 C20 1.386(5) . ?
C19 H19 0.9500 . ?
C20 C21 1.398(5) . ?
C20 C24 1.502(5) . ?
C21 C22 1.402(5) . ?
C21 H21 0.9500 . ?
C22 C23 1.381(5) . ?
C22 C22 1.495(7) 2_546 ?
C23 H23 0.9500 . ?
C24 Eu2 2.835(4) 2_556 ?
C25 H25A 0.9800 . ?
C25 H25B 0.9800 . ?
C25 H25C 0.9800 . ?
C26 H26A 0.9800 . ?
C26 H26B 0.9800 . ?
C26 H26C 0.9800 . ?
O19 H19A 0.8200 . ?
O19 H19B 0.8200 . ?
O20 H20A 0.8199 . ?
O20 H20B 0.8200 . ?
O22 H22A 0.8200 . ?
O22 H22B 0.8199 . ?
